data_4112305
loop_
_publ_author_name
'Patrick M. Donovan'
'Lawrence T. Scott'

_publ_section_title
;
 Elaboration of Diaryl Ketones into Naphthalenes Fused on Two or Four
 Sides: A Naphthoannulation Procedure
;
_journal_name_full 'Journal of the American Chemical Society'
_journal_page_first 3108
_journal_page_last 3112
_journal_paper_doi 10.1021/ja038254i
_journal_volume 126
_journal_year 2004
_chemical_formula_sum 'C26 H28'
_chemical_formula_weight 340.48
_chemical_name_systematic
; 
 ? 
;
_space_group_IT_number 2
_symmetry_cell_setting triclinic
_symmetry_space_group_name_Hall '-P 1'
_symmetry_space_group_name_H-M 'P -1'
_atom_sites_solution_hydrogens geom
_atom_sites_solution_primary direct
_atom_sites_solution_secondary difmap
_audit_creation_method SHELXL-97
_cell_angle_alpha 77.512(4)
_cell_angle_beta 81.672(4)
_cell_angle_gamma 67.844(4)
_cell_formula_units_Z 2
_cell_length_a 8.2248(12)
_cell_length_b 9.9887(15)
_cell_length_c 13.0969(18)
_cell_measurement_reflns_used 1081
_cell_measurement_temperature 193(2)
_cell_measurement_theta_max 25.31
_cell_measurement_theta_min 2.24
_cell_volume 970.6(2)
_computing_cell_refinement 'Bruker SMART'
_computing_data_collection 'Bruker SMART'
_computing_data_reduction 'Bruker SAINT'
_computing_molecular_graphics 'Bruker SHELXTL'
_computing_publication_material 'Bruker SHELXTL'
_computing_structure_refinement 'SHELXL-97 (Sheldrick, 1997)'
_computing_structure_solution 'SHELXS-97 (Sheldrick, 1990)'
_diffrn_ambient_temperature 193(2)
_diffrn_measured_fraction_theta_full 0.985
_diffrn_measured_fraction_theta_max 0.985
_diffrn_measurement_device_type 'CCD area detector'
_diffrn_measurement_method 'phi and omega scans'
_diffrn_radiation_monochromator graphite
_diffrn_radiation_source 'fine-focus sealed tube'
_diffrn_radiation_type MoK\a
_diffrn_radiation_wavelength 0.71073
_diffrn_reflns_av_R_equivalents 0.0335
_diffrn_reflns_av_sigmaI/netI 0.0868
_diffrn_reflns_limit_h_max 10
_diffrn_reflns_limit_h_min -5
_diffrn_reflns_limit_k_max 13
_diffrn_reflns_limit_k_min -10
_diffrn_reflns_limit_l_max 16
_diffrn_reflns_limit_l_min -17
_diffrn_reflns_number 7287
_diffrn_reflns_theta_full 28.35
_diffrn_reflns_theta_max 28.35
_diffrn_reflns_theta_min 1.60
_exptl_absorpt_coefficient_mu 0.065
_exptl_absorpt_correction_type none
_exptl_crystal_colour amber
_exptl_crystal_density_diffrn 1.165
_exptl_crystal_density_meas 0
_exptl_crystal_F_000 368
_exptl_crystal_size_max 0.22
_exptl_crystal_size_mid 0.20
_exptl_crystal_size_min 0.08
_refine_diff_density_max 0.229
_refine_diff_density_min -0.143
_refine_diff_density_rms 0.040
_refine_ls_extinction_method none
_refine_ls_goodness_of_fit_ref 0.844
_refine_ls_hydrogen_treatment mixed
_refine_ls_matrix_type full
_refine_ls_number_parameters 235
_refine_ls_number_reflns 4774
_refine_ls_number_restraints 0
_refine_ls_restrained_S_all 0.844
_refine_ls_R_factor_all 0.1143
_refine_ls_R_factor_gt 0.0558
_refine_ls_shift/su_max 0.000
_refine_ls_shift/su_mean 0.000
_refine_ls_structure_factor_coef Fsqd
_refine_ls_weighting_details 'calc w=1/[\s^2^(Fo^2^)+(0.0351P)^2^+0.0000P] where P=(Fo^2^+2Fc^2^)/3'
_refine_ls_weighting_scheme calc
_refine_ls_wR_factor_gt 0.0956
_refine_ls_wR_factor_ref 0.1117
_reflns_number_gt 2364
_reflns_number_total 4774
_reflns_threshold_expression >2sigma(I)
_cod_data_source_file ja038254isi20031229_115337.cif
_cod_data_source_block compound9b
_cod_database_code 4112305

loop_
_symmetry_equiv_pos_as_xyz
'x, y, z'
'-x, -y, -z'

loop_
_atom_site_label
_atom_site_type_symbol
_atom_site_fract_x
_atom_site_fract_y
_atom_site_fract_z
_atom_site_U_iso_or_equiv
_atom_site_adp_type
_atom_site_occupancy
_atom_site_symmetry_multiplicity
_atom_site_calc_flag
_atom_site_refinement_flags
C10 C 0.2490(2) 0.79841(18) 0.38548(13) 0.0316(4) Uani 1 1 d .
C6 C -0.2177(2) 1.06225(19) 0.22081(14) 0.0329(4) Uani 1 1 d .
C14 C 0.7819(2) 0.62138(19) 0.25229(14) 0.0330(4) Uani 1 1 d .
C9 C 0.0954(2) 0.88966(18) 0.32760(13) 0.0297(4) Uani 1 1 d .
C1 C 0.2239(2) 0.76324(19) 0.49486(14) 0.0356(4) Uani 1 1 d .
C4 C -0.0744(2) 0.91059(19) 0.37868(13) 0.0335(4) Uani 1 1 d .
C7 C -0.0496(2) 1.05410(19) 0.17481(13) 0.0337(4) Uani 1 1 d .
H7A H -0.0398 1.1069 0.1079 0.040 Uiso 1 1 calc R
C19 C 0.9687(2) 0.56578(19) 0.20156(14) 0.0356(5) Uani 1 1 d .
C5 C -0.2257(2) 0.99183(19) 0.32263(14) 0.0369(5) Uani 1 1 d .
H5A H -0.3354 0.9978 0.3561 0.044 Uiso 1 1 calc R
C11 C 0.4262(2) 0.73986(18) 0.33761(13) 0.0303(4) Uani 1 1 d .
C16 C 0.5701(2) 0.67926(19) 0.40210(13) 0.0332(4) Uani 1 1 d .
C8 C 0.1003(2) 0.97089(19) 0.22536(13) 0.0318(4) Uani 1 1 d .
H8A H 0.2087 0.9678 0.1913 0.038 Uiso 1 1 calc R
C13 C 0.6360(2) 0.66981(19) 0.19053(13) 0.0361(5) Uani 1 1 d .
H13A H 0.6563 0.6625 0.1199 0.043 Uiso 1 1 calc R
C15 C 0.7435(2) 0.62542(19) 0.35695(14) 0.0368(5) Uani 1 1 d .
H15A H 0.8361 0.5911 0.4004 0.044 Uiso 1 1 calc R
C23 C -0.3808(2) 1.1459(2) 0.15808(15) 0.0392(5) Uani 1 1 d .
C12 C 0.4663(2) 0.72689(19) 0.23088(13) 0.0341(4) Uani 1 1 d .
H12A H 0.3749 0.7580 0.1869 0.041 Uiso 1 1 calc R
C2 C 0.0512(2) 0.7932(2) 0.54398(14) 0.0423(5) Uani 1 1 d .
H2A H 0.0367 0.7683 0.6165 0.051 Uiso 1 1 calc R
C18 C 0.3717(2) 0.6968(2) 0.55697(14) 0.0424(5) Uani 1 1 d .
H18A H 0.3534 0.6766 0.6295 0.051 Uiso 1 1 calc R
C17 C 0.5372(2) 0.6626(2) 0.51300(14) 0.0419(5) Uani 1 1 d .
H17A H 0.6311 0.6278 0.5555 0.050 Uiso 1 1 calc R
C3 C -0.0918(2) 0.8568(2) 0.48795(14) 0.0420(5) Uani 1 1 d .
H3A H -0.2025 0.8656 0.5208 0.050 Uiso 1 1 calc R
C20 C 1.1072(2) 0.5177(2) 0.28132(15) 0.0475(6) Uani 1 1 d .
H20A H 1.0915 0.4398 0.3344 0.071 Uiso 1 1 calc R
H20B H 1.0945 0.5994 0.3132 0.071 Uiso 1 1 calc R
H20C H 1.2225 0.4838 0.2465 0.071 Uiso 1 1 calc R
C21 C 0.9927(2) 0.4352(2) 0.14987(14) 0.0423(5) Uani 1 1 d .
H21A H 0.9750 0.3574 0.2022 0.063 Uiso 1 1 calc R
H21B H 1.1095 0.4013 0.1170 0.063 Uiso 1 1 calc R
H21C H 0.9084 0.4653 0.0981 0.063 Uiso 1 1 calc R
C26 C -0.5473(2) 1.1358(2) 0.22202(17) 0.0594(7) Uani 1 1 d .
H26A H -0.6468 1.1886 0.1806 0.089 Uiso 1 1 calc R
H26B H -0.5635 1.1776 0.2838 0.089 Uiso 1 1 calc R
H26C H -0.5365 1.0346 0.2419 0.089 Uiso 1 1 calc R
C22 C 0.9976(2) 0.6886(2) 0.11800(15) 0.0483(5) Uani 1 1 d .
H22A H 0.9120 0.7198 0.0669 0.072 Uiso 1 1 calc R
H22B H 1.1137 0.6534 0.0843 0.072 Uiso 1 1 calc R
H22C H 0.9852 0.7700 0.1502 0.072 Uiso 1 1 calc R
C25 C -0.4020(2) 1.3077(2) 0.12523(15) 0.0480(6) Uani 1 1 d .
H25A H -0.5040 1.3590 0.0856 0.072 Uiso 1 1 calc R
H25B H -0.2995 1.3157 0.0829 0.072 Uiso 1 1 calc R
H25C H -0.4160 1.3501 0.1866 0.072 Uiso 1 1 calc R
C24 C -0.3573(3) 1.0783(2) 0.06011(16) 0.0621(7) Uani 1 1 d .
H24A H -0.4586 1.1299 0.0200 0.093 Uiso 1 1 calc R
H24B H -0.3446 0.9768 0.0806 0.093 Uiso 1 1 calc R
H24C H -0.2542 1.0859 0.0183 0.093 Uiso 1 1 calc R

loop_
_atom_site_aniso_label
_atom_site_aniso_U_11
_atom_site_aniso_U_22
_atom_site_aniso_U_33
_atom_site_aniso_U_23
_atom_site_aniso_U_13
_atom_site_aniso_U_12
C10 0.0339(10) 0.0311(10) 0.0321(10) -0.0066(8) -0.0062(8) -0.0123(8)
C6 0.0275(10) 0.0306(11) 0.0414(11) -0.0102(9) -0.0043(8) -0.0084(7)
C14 0.0305(10) 0.0300(11) 0.0375(11) -0.0050(8) -0.0067(8) -0.0086(8)
C9 0.0296(10) 0.0301(10) 0.0324(10) -0.0100(8) -0.0030(8) -0.0113(7)
C1 0.0379(11) 0.0327(11) 0.0345(11) -0.0068(8) -0.0041(8) -0.0097(8)
C4 0.0310(10) 0.0335(11) 0.0370(11) -0.0084(8) -0.0014(8) -0.0117(8)
C7 0.0322(10) 0.0355(11) 0.0324(10) -0.0050(8) -0.0058(8) -0.0104(8)
C19 0.0293(10) 0.0326(11) 0.0430(12) -0.0054(9) -0.0055(8) -0.0086(8)
C5 0.0263(10) 0.0377(12) 0.0483(12) -0.0131(9) 0.0022(8) -0.0118(8)
C11 0.0305(10) 0.0276(10) 0.0332(10) -0.0052(8) -0.0069(8) -0.0092(7)
C16 0.0324(10) 0.0349(11) 0.0332(10) -0.0079(8) -0.0087(8) -0.0097(8)
C8 0.0272(10) 0.0376(11) 0.0325(10) -0.0092(8) -0.0010(7) -0.0124(8)
C13 0.0354(11) 0.0396(12) 0.0311(10) -0.0073(8) -0.0047(8) -0.0095(8)
C15 0.0306(10) 0.0382(12) 0.0402(11) -0.0070(9) -0.0130(8) -0.0071(8)
C23 0.0263(10) 0.0340(11) 0.0545(13) -0.0059(9) -0.0119(9) -0.0055(8)
C12 0.0269(10) 0.0387(11) 0.0342(10) -0.0065(8) -0.0087(8) -0.0066(8)
C2 0.0483(13) 0.0459(13) 0.0302(11) -0.0033(9) 0.0003(9) -0.0170(9)
C18 0.0500(13) 0.0438(13) 0.0295(11) -0.0070(9) -0.0068(9) -0.0107(9)
C17 0.0418(12) 0.0477(13) 0.0334(11) -0.0074(9) -0.0133(9) -0.0088(9)
C3 0.0376(12) 0.0450(13) 0.0403(12) -0.0057(9) 0.0062(9) -0.0154(9)
C20 0.0295(11) 0.0512(14) 0.0619(14) -0.0185(11) -0.0068(9) -0.0085(9)
C21 0.0391(11) 0.0378(12) 0.0467(12) -0.0093(9) -0.0031(9) -0.0090(8)
C26 0.0318(12) 0.0513(14) 0.0887(17) 0.0063(12) -0.0173(11) -0.0134(9)
C22 0.0395(12) 0.0427(13) 0.0593(14) -0.0086(10) 0.0037(10) -0.0137(9)
C25 0.0361(11) 0.0421(13) 0.0585(13) -0.0007(10) -0.0120(9) -0.0073(9)
C24 0.0526(14) 0.0588(15) 0.0739(16) -0.0210(12) -0.0375(12) -0.0020(11)

loop_
_atom_type_symbol
_atom_type_description
_atom_type_scat_dispersion_real
_atom_type_scat_dispersion_imag
_atom_type_scat_source
C C 0.0033 0.0016 'International Tables Vol C Tables 4.2.6.8 and 6.1.1.4'
H H 0.0000 0.0000 'International Tables Vol C Tables 4.2.6.8 and 6.1.1.4'

loop_
_geom_angle_atom_site_label_1
_geom_angle_atom_site_label_2
_geom_angle_atom_site_label_3
_geom_angle
C1 C10 C11 117.88(15)
C1 C10 C9 117.71(15)
C11 C10 C9 124.40(16)
C5 C6 C7 116.53(15)
C5 C6 C23 123.00(16)
C7 C6 C23 120.47(16)
C15 C14 C13 116.09(15)
C15 C14 C19 123.89(15)
C13 C14 C19 120.01(15)
C8 C9 C4 115.93(14)
C8 C9 C10 124.92(15)
C4 C9 C10 118.93(16)
C10 C1 C2 120.24(16)
C10 C1 C18 120.02(16)
C2 C1 C18 119.74(17)
C5 C4 C9 120.09(16)
C5 C4 C3 120.07(16)
C9 C4 C3 119.74(15)
C8 C7 C6 122.14(17)
C22 C19 C14 109.07(14)
C22 C19 C20 108.33(16)
C14 C19 C20 111.95(15)
C22 C19 C21 109.08(15)
C14 C19 C21 109.45(15)
C20 C19 C21 108.92(14)
C6 C5 C4 122.67(16)
C12 C11 C16 116.28(15)
C12 C11 C10 124.38(15)
C16 C11 C10 119.11(15)
C15 C16 C11 120.05(15)
C15 C16 C17 120.35(15)
C11 C16 C17 119.41(15)
C7 C8 C9 122.02(16)
C12 C13 C14 122.46(16)
C14 C15 C16 123.05(16)
C26 C23 C25 108.71(14)
C26 C23 C24 108.59(17)
C25 C23 C24 109.37(16)
C26 C23 C6 111.43(16)
C25 C23 C6 110.13(15)
C24 C23 C6 108.58(14)
C13 C12 C11 121.66(15)
C3 C2 C1 121.48(17)
C17 C18 C1 121.41(17)
C18 C17 C16 120.64(16)
C2 C3 C4 120.29(17)

loop_
_geom_bond_atom_site_label_1
_geom_bond_atom_site_label_2
_geom_bond_distance
C10 C1 1.404(2)
C10 C11 1.453(2)
C10 C9 1.453(2)
C6 C5 1.372(2)
C6 C7 1.406(2)
C6 C23 1.533(2)
C14 C15 1.367(2)
C14 C13 1.415(2)
C14 C19 1.527(2)
C9 C8 1.412(2)
C9 C4 1.418(2)
C1 C2 1.421(2)
C1 C18 1.422(2)
C4 C5 1.411(2)
C4 C3 1.422(2)
C7 C8 1.369(2)
C19 C22 1.524(2)
C19 C20 1.528(2)
C19 C21 1.532(2)
C11 C12 1.411(2)
C11 C16 1.417(2)
C16 C15 1.410(2)
C16 C17 1.423(2)
C13 C12 1.367(2)
C23 C26 1.525(3)
C23 C25 1.528(2)
C23 C24 1.531(2)
C2 C3 1.346(2)
C18 C17 1.345(2)

loop_
_geom_torsion_atom_site_label_1
_geom_torsion_atom_site_label_2
_geom_torsion_atom_site_label_3
_geom_torsion_atom_site_label_4
_geom_torsion
C1 C10 C9 C8 160.02(18)
C11 C10 C9 C8 -20.7(3)
C1 C10 C9 C4 -14.4(2)
C11 C10 C9 C4 164.85(17)
C11 C10 C1 C2 -167.99(17)
C9 C10 C1 C2 11.3(3)
C11 C10 C1 C18 11.8(3)
C9 C10 C1 C18 -168.95(17)
C8 C9 C4 C5 8.7(2)
C10 C9 C4 C5 -176.44(17)
C8 C9 C4 C3 -167.69(17)
C10 C9 C4 C3 7.2(3)
C5 C6 C7 C8 5.1(3)
C23 C6 C7 C8 -174.73(17)
C15 C14 C19 C22 -120.8(2)
C13 C14 C19 C22 60.6(2)
C15 C14 C19 C20 -0.9(3)
C13 C14 C19 C20 -179.57(17)
C15 C14 C19 C21 119.93(19)
C13 C14 C19 C21 -58.7(2)
C7 C6 C5 C4 -2.1(3)
C23 C6 C5 C4 177.69(17)
C9 C4 C5 C6 -4.9(3)
C3 C4 C5 C6 171.45(18)
C1 C10 C11 C12 160.16(18)
C9 C10 C11 C12 -19.1(3)
C1 C10 C11 C16 -14.1(2)
C9 C10 C11 C16 166.70(17)
C12 C11 C16 C15 7.0(3)
C10 C11 C16 C15 -178.29(17)
C12 C11 C16 C17 -168.01(17)
C10 C11 C16 C17 6.7(3)
C6 C7 C8 C9 -1.0(3)
C4 C9 C8 C7 -5.9(3)
C10 C9 C8 C7 179.53(16)
C15 C14 C13 C12 4.3(3)
C19 C14 C13 C12 -176.93(18)
C13 C14 C15 C16 -2.3(3)
C19 C14 C15 C16 179.02(17)
C11 C16 C15 C14 -3.4(3)
C17 C16 C15 C14 171.55(19)
C5 C6 C23 C26 -1.8(3)
C7 C6 C23 C26 177.98(17)
C5 C6 C23 C25 118.92(19)
C7 C6 C23 C25 -61.3(2)
C5 C6 C23 C24 -121.4(2)
C7 C6 C23 C24 58.4(2)
C14 C13 C12 C11 -0.5(3)
C16 C11 C12 C13 -5.2(3)
C10 C11 C12 C13 -179.53(17)
C10 C1 C2 C3 -0.7(3)
C18 C1 C2 C3 179.54(19)
C10 C1 C18 C17 -1.9(3)
C2 C1 C18 C17 177.88(19)
C1 C18 C17 C16 -6.0(3)
C15 C16 C17 C18 -171.62(18)
C11 C16 C17 C18 3.4(3)
C1 C2 C3 C4 -7.0(3)
C5 C4 C3 C2 -172.82(18)
C9 C4 C3 C2 3.5(3)

loop_
_cod_related_entry_id
_cod_related_entry_database
_cod_related_entry_code
1 ChemSpider 30660459
